data_1548015
loop_
_publ_author_name
'You-Gui Huang'
'Yoshihito Shiota'
'Ming-Yan Wu'
'Sheng-Qun Su'
'Zi-Shuo Yao'
'Soonchul Kang'
'Shinji Kanegawa'
'Guo-Ling Li'
'Shu-Qi Wu'
'Takashi Kamachi'
'Kazunari Yoshizawa'
'Katsuhiko Ariga'
'Mao-Chun Hong'
'Osamu Sato'

_publ_section_title
;
 Superior thermoelasticity and shape-memory nanopores in a porous
 supramolecular organic framework
;
_journal_name_full 'Nature Communications'
_journal_page_first 11564
_journal_paper_doi 10.1038/ncomms11564
_journal_volume 7
_journal_year 2016
_chemical_formula_moiety 'C20 H17 N2 O4'
_chemical_formula_sum 'C20 H17 N2 O4'
_chemical_formula_weight 349.35
_space_group_crystal_system orthorhombic
_space_group_IT_number 68
_space_group_name_H-M_alt 'C c c a'
_symmetry_space_group_name_Hall '-C 2a 2ac'
_symmetry_space_group_name_H-M 'C c c a :2'
_atom_sites_solution_hydrogens mixed
_cell_angle_alpha 90
_cell_angle_beta 90
_cell_angle_gamma 90
_cell_formula_units_Z 16
_cell_length_a 23.210(5)
_cell_length_b 26.944(6)
_cell_length_c 12.808(3)
_cell_measurement_reflns_used 11760
_cell_measurement_temperature 333(2)
_cell_measurement_theta_max 31.0197
_cell_measurement_theta_min 1.9671
_cell_volume 8010(3)
_computing_cell_refinement CrystalClear
_computing_data_collection CrystalClear
_computing_data_reduction 'SHELXL-2014/7 (Sheldrick, 2014)'
_computing_molecular_graphics 'SHELXL-2014/7 (Sheldrick, 2014)'
_computing_publication_material 'SHELXL-2014/7 (Sheldrick, 2014)'
_computing_structure_refinement 'SHELXL-2014/7 (Sheldrick, 2014)'
_computing_structure_solution 'SHELXL-2014/7 (Sheldrick, 2014)'
_diffrn_ambient_temperature 333(2)
_diffrn_measured_fraction_theta_full 0.985
_diffrn_measured_fraction_theta_max 0.985
_diffrn_measurement_device_type 'Rigaku CCD'
_diffrn_measurement_method \w
_diffrn_radiation_type CuK\a
_diffrn_radiation_wavelength 1.54178
_diffrn_reflns_av_R_equivalents 0.0552
_diffrn_reflns_av_unetI/netI 0.0202
_diffrn_reflns_Laue_measured_fraction_full 0.985
_diffrn_reflns_Laue_measured_fraction_max 0.985
_diffrn_reflns_limit_h_max 27
_diffrn_reflns_limit_h_min -26
_diffrn_reflns_limit_k_max 32
_diffrn_reflns_limit_k_min -32
_diffrn_reflns_limit_l_max 15
_diffrn_reflns_limit_l_min -12
_diffrn_reflns_number 31497
_diffrn_reflns_point_group_measured_fraction_full 0.985
_diffrn_reflns_point_group_measured_fraction_max 0.985
_diffrn_reflns_theta_full 67.679
_diffrn_reflns_theta_max 68.238
_diffrn_reflns_theta_min 6.572
_exptl_absorpt_coefficient_mu 0.673
_exptl_absorpt_correction_T_max 1.0000
_exptl_absorpt_correction_T_min 0.8114
_exptl_absorpt_correction_type multi-scan
_exptl_crystal_colour Colorless
_exptl_crystal_density_diffrn 1.159
_exptl_crystal_description Needle
_exptl_crystal_F_000 2928
_exptl_crystal_size_max 0.14
_exptl_crystal_size_mid 0.09
_exptl_crystal_size_min 0.09
_platon_squeeze_details
;?
The following poor diffraction spots were omitted in the refinement.
OMIT             3   1   1
OMIT             8   8   0
OMIT              1   1   1
OMIT              2   4   0
OMIT              1   3   1
OMIT            2   2   2
OMIT             2   0   2
OMIT             2   4   3
OMIT              2   2   1
OMIT            4   0   0
OMIT           10   6   0
OMIT            0   8   0
OMIT            10   4   0
OMIT             2   2   0
OMIT            1  11   1
OMIT           0   0   4
OMIT            4   8   0
OMIT           8   4   0
OMIT           0   6   2
OMIT           4   8   1
OMIT           4  12   0
OMIT          8   2   2
OMIT            2   8   0
OMIT           5   5   1
OMIT           1   9   1
OMIT             7   7   3
OMIT           6   4   1
OMIT             0   2   2
OMIT            6   8   0
OMIT            1   3   6
OMIT          4  10   2
OMIT           4   6   2
OMIT           2   8   2
OMIT           1   9   2
OMIT           5   3   5
OMIT          3   9   1
OMIT         10   2   0
OMIT            3   3   1
OMIT         2  10   0
OMIT          2   8   5
OMIT          0   0   2
OMIT         1   3   5
OMIT         1   1   3
OMIT         8   8   1
OMIT          8   6   0
OMIT        2   2   4
OMIT           3   1   3
OMIT         7   7   1
OMIT        1   5   2
OMIT        10   0   2
OMIT       3   7   2
OMIT      5   3   3
The following constraints were performed in the refinement.
DFIX 1.25 0.02 C8A O4B C8A O3B
DFIX 1.25 0.02 C8B O4A C8B O3A
DFIX 2.22 0.02 O3A O4A O3B O4B
DFIX 1.50 0.02 C1 C8B
C8A, and C8B were refined isotropically.
Because the disorder, desolvation process, and thermal cycling, the structure refine with poor R value.
;
_refine_diff_density_max 0.200
_refine_diff_density_min -0.176
_refine_diff_density_rms 0.036
_refine_ls_extinction_coef .
_refine_ls_extinction_method none
_refine_ls_goodness_of_fit_ref 1.182
_refine_ls_hydrogen_treatment constr
_refine_ls_matrix_type full
_refine_ls_number_parameters 261
_refine_ls_number_reflns 3631
_refine_ls_number_restraints 7
_refine_ls_restrained_S_all 1.184
_refine_ls_R_factor_all 0.1713
_refine_ls_R_factor_gt 0.1385
_refine_ls_shift/su_max 0.003
_refine_ls_shift/su_mean 0.000
_refine_ls_structure_factor_coef Fsqd
_refine_ls_weighting_details 'w=1/[\s^2^(Fo^2^)+(0.1054P)^2^+9.6841P] where P=(Fo^2^+2Fc^2^)/3'
_refine_ls_weighting_scheme calc
_refine_ls_wR_factor_gt 0.3228
_refine_ls_wR_factor_ref 0.3425
_reflns_Friedel_coverage 0.000
_reflns_Friedel_fraction_full .
_reflns_Friedel_fraction_max .
_reflns_number_gt 2632
_reflns_number_total 3631
_reflns_threshold_expression 'I > 2\s(I)'
_cod_data_source_file ncomms11564-s10.cif
_cod_data_source_block 9
_cod_depositor_comments
;
The following automatic conversions were performed:

'_exptl_absorpt_correction_type' value 'Multi-scan' changed to
'multi-scan' according to the built-in table from CIF Core dictionary
named 'cif_core.dic' version 2.4.1 from 2010-06-29.

Automatic conversion script
Id: cif_fix_values 5376 2017-05-30 11:51:03Z andrius 
;
_cod_original_cell_volume 8009(3)
_cod_database_code 1548015
_shelx_space_group_comment
;
The symmetry employed for this shelxl refinement is uniquely defined
by the following loop, which should always be used as a source of
symmetry information in preference to the above space-group names.
They are only intended as comments.
;

loop_
_space_group_symop_operation_xyz
'x, y, z'
'-x, -y+1/2, z'
'x, -y+1/2, -z+1/2'
'-x, y, -z+1/2'
'x+1/2, y+1/2, z'
'-x+1/2, -y+1, z'
'x+1/2, -y+1, -z+1/2'
'-x+1/2, y+1/2, -z+1/2'
'-x, -y, -z'
'x, y-1/2, -z'
'-x, y-1/2, z-1/2'
'x, -y, z-1/2'
'-x+1/2, -y+1/2, -z'
'x+1/2, y, -z'
'-x+1/2, y, z-1/2'
'x+1/2, -y+1/2, z-1/2'

loop_
_atom_site_label
_atom_site_type_symbol
_atom_site_fract_x
_atom_site_fract_y
_atom_site_fract_z
_atom_site_U_iso_or_equiv
_atom_site_adp_type
_atom_site_occupancy
_atom_site_site_symmetry_order
_atom_site_calc_flag
_atom_site_refinement_flags_posn
_atom_site_refinement_flags_adp
_atom_site_refinement_flags_occupancy
_atom_site_disorder_assembly
_atom_site_disorder_group
O1 O 0.1342(2) 0.44367(17) 1.2416(3) 0.1484(17) Uani 1 1 d . . . . .
N1 N 0.0712(2) 0.4324(2) 1.4098(4) 0.1369(17) Uani 1 1 d . . . . .
H1 H 0.1113 0.4386 1.2934 0.164 Uiso 1 1 d R U . . .
C1 C 0.1866(3) 0.4096(2) 0.8936(4) 0.1125(17) Uani 1 1 d D . . . .
O2 O 0.1019(2) 0.37369(19) 1.1742(4) 0.1628(18) Uani 1 1 d . . . . .
N2 N 0.1741(3) 0.3177(4) 0.5835(5) 0.171(3) Uani 1 1 d . . . . .
H2A H 0.1611 0.3625 0.7126 0.205 Uiso 1 1 d R U . . .
C2 C 0.2230(2) 0.44979(19) 0.8952(3) 0.1001(14) Uani 1 1 d . . . . .
H2 H 0.2436 0.4583 0.8337 0.120 Uiso 1 1 calc R U . . .
O3A O 0.1557(8) 0.3468(5) 0.7816(8) 0.146(5) Uani 0.5 1 d D . P . .
O3B O 0.1381(9) 0.3342(6) 0.8230(10) 0.171(5) Uani 0.5 1 d D . P . .
C3 C 0.23040(19) 0.47835(14) 0.9849(2) 0.0811(11) Uani 1 1 d . . . . .
O4A O 0.2097(9) 0.4047(6) 0.7054(8) 0.189(7) Uani 0.5 1 d D . P . .
O4B O 0.1994(7) 0.3839(6) 0.7380(11) 0.161(5) Uani 0.5 1 d D . P . .
C4 C 0.1997(2) 0.46514(16) 1.0738(3) 0.0879(13) Uani 1 1 d . . . . .
H4 H 0.2037 0.4844 1.1355 0.106 Uiso 1 1 calc R U . . .
C5 C 0.1636(2) 0.42460(17) 1.0740(3) 0.0934(13) Uani 1 1 d . . . . .
C6 C 0.1575(3) 0.39688(18) 0.9830(5) 0.1183(18) Uani 1 1 d . . . . .
H6 H 0.1328 0.3687 0.9827 0.142 Uiso 1 1 calc R U . . .
C7 C 0.1288(3) 0.4110(2) 1.1671(5) 0.1262(19) Uani 1 1 d . . . . .
C8A C 0.1679(7) 0.3703(6) 0.8116(12) 0.127(5) Uiso 0.5 1 d D . P . .
C8B C 0.1870(10) 0.3850(7) 0.7830(12) 0.142(7) Uiso 0.5 1 d D . P . .
C9 C 0.1641(5) 0.2713(4) 0.5696(5) 0.200(4) Uani 1 1 d . . . . .
H9 H 0.1550 0.2516 0.6290 0.241 Uiso 1 1 calc R U . . .
C10 C 0.1657(5) 0.2489(3) 0.4760(5) 0.202(4) Uani 1 1 d . . . . .
H10 H 0.1591 0.2142 0.4710 0.243 Uiso 1 1 calc R U . . .
C11 C 0.1764(4) 0.2750(3) 0.3903(4) 0.169(3) Uani 1 1 d . . . . .
C12 C 0.1853(4) 0.3240(3) 0.3999(5) 0.163(3) Uani 1 1 d . . . . .
H12 H 0.1920 0.3445 0.3406 0.196 Uiso 1 1 calc R U . . .
C13 C 0.1841(4) 0.3436(3) 0.5004(7) 0.164(3) Uani 1 1 d . . . . .
H13 H 0.1911 0.3782 0.5085 0.196 Uiso 1 1 calc R U . . .
C14A C 0.2009(10) 0.2441(12) 0.2842(11) 0.205(10) Uani 0.5 1 d . . P . .
C14B C 0.1507(10) 0.2454(6) 0.2214(9) 0.178(7) Uani 0.5 1 d . . P . .
C15 C 0.0858(4) 0.4614(4) 1.4816(6) 0.208(5) Uani 1 1 d . . . . .
H15 H 0.1151 0.4849 1.4664 0.250 Uiso 1 1 calc R U . . .
C16 C 0.0624(5) 0.4620(4) 1.5814(6) 0.220(5) Uani 1 1 d . . . . .
H16 H 0.0773 0.4838 1.6330 0.264 Uiso 1 1 calc R U . . .
C17 C 0.0194(4) 0.4320(4) 1.6035(5) 0.166(3) Uani 1 1 d . . . . .
C18 C 0.0044(4) 0.3990(4) 1.5294(6) 0.187(4) Uani 1 1 d . . . . .
H18 H -0.0240 0.3745 1.5434 0.224 Uiso 1 1 calc R U . . .
C19 C 0.0311(4) 0.4010(3) 1.4315(5) 0.165(3) Uani 1 1 d . . . . .
H19 H 0.0191 0.3783 1.3790 0.198 Uiso 1 1 calc R U . . .
C20 C -0.0124(6) 0.4316(6) 1.7104(5) 0.292(8) Uani 1 1 d . . . . .
H20A H -0.0381 0.4609 1.7111 0.351 Uiso 1 1 calc R U . . .
H20B H -0.0376 0.4020 1.7106 0.351 Uiso 1 1 calc R U . . .

loop_
_atom_site_aniso_label
_atom_site_aniso_U_11
_atom_site_aniso_U_22
_atom_site_aniso_U_33
_atom_site_aniso_U_23
_atom_site_aniso_U_13
_atom_site_aniso_U_12
O1 0.195(4) 0.151(3) 0.099(2) 0.003(2) 0.050(3) -0.046(3)
N1 0.142(4) 0.166(4) 0.103(3) -0.005(3) 0.026(3) -0.042(4)
C1 0.138(4) 0.121(4) 0.078(3) -0.035(3) -0.019(3) 0.000(3)
O2 0.193(4) 0.137(3) 0.158(4) 0.032(3) -0.002(3) -0.059(3)
N2 0.221(6) 0.208(7) 0.084(3) -0.061(4) -0.034(4) 0.048(5)
C2 0.131(4) 0.112(3) 0.057(2) -0.015(2) -0.010(2) 0.006(3)
O3A 0.246(15) 0.105(7) 0.088(7) -0.011(5) -0.006(7) -0.066(8)
O3B 0.248(14) 0.138(10) 0.127(10) -0.017(8) -0.013(10) -0.078(9)
C3 0.112(3) 0.082(2) 0.0485(17) -0.0025(15) -0.0088(18) 0.005(2)
O4A 0.284(14) 0.205(14) 0.078(5) -0.063(7) 0.055(7) -0.136(11)
O4B 0.196(12) 0.161(11) 0.127(11) -0.032(8) -0.007(10) -0.116(9)
C4 0.127(4) 0.087(3) 0.0497(18) 0.0049(17) -0.0024(19) -0.002(3)
C5 0.113(3) 0.086(3) 0.081(3) 0.011(2) -0.005(2) -0.017(3)
C6 0.149(5) 0.082(3) 0.124(4) -0.020(3) -0.040(4) -0.006(3)
C7 0.164(6) 0.107(4) 0.107(4) 0.017(3) -0.016(4) -0.017(4)
C9 0.321(13) 0.205(9) 0.076(4) -0.014(5) -0.001(5) 0.031(8)
C10 0.377(14) 0.128(5) 0.101(5) -0.009(4) 0.002(6) -0.023(7)
C11 0.294(10) 0.134(5) 0.078(3) -0.040(3) -0.003(4) -0.029(5)
C12 0.260(9) 0.136(5) 0.094(4) -0.022(4) -0.007(4) -0.029(5)
C13 0.221(8) 0.138(5) 0.131(6) -0.060(5) -0.027(5) -0.004(5)
C14A 0.208(17) 0.30(2) 0.105(13) -0.091(19) -0.011(11) 0.02(2)
C14B 0.252(18) 0.201(14) 0.079(8) -0.112(9) -0.044(10) 0.051(14)
C15 0.241(9) 0.259(10) 0.125(5) -0.042(6) 0.052(6) -0.136(8)
C16 0.257(10) 0.275(10) 0.129(6) -0.065(6) 0.062(6) -0.137(9)
C17 0.160(6) 0.230(8) 0.107(4) -0.019(5) 0.038(4) -0.059(6)
C18 0.169(7) 0.243(9) 0.147(6) -0.025(6) 0.041(5) -0.080(6)
C19 0.187(7) 0.196(7) 0.112(4) -0.026(4) 0.032(5) -0.060(6)
C20 0.276(13) 0.50(2) 0.100(5) -0.035(7) 0.072(8) -0.125(14)

loop_
_atom_type_symbol
_atom_type_description
_atom_type_scat_dispersion_real
_atom_type_scat_dispersion_imag
_atom_type_scat_source
C C 0.0181 0.0091 'International Tables Vol C Tables 4.2.6.8 and 6.1.1.4'
H H 0.0000 0.0000 'International Tables Vol C Tables 4.2.6.8 and 6.1.1.4'
N N 0.0311 0.0180 'International Tables Vol C Tables 4.2.6.8 and 6.1.1.4'
O O 0.0492 0.0322 'International Tables Vol C Tables 4.2.6.8 and 6.1.1.4'

loop_
_geom_angle_atom_site_label_1
_geom_angle_atom_site_label_2
_geom_angle_atom_site_label_3
_geom_angle
_geom_angle_site_symmetry_1
_geom_angle_site_symmetry_3
C7 O1 H1 113.4 . .
C15 N1 C19 116.5(6) . .
C2 C1 C6 119.2(4) . .
C2 C1 C8B 110.2(8) . .
C6 C1 C8B 130.7(8) . .
C2 C1 C8A 136.0(7) . .
C6 C1 C8A 104.8(7) . .
C8B C1 C8A 25.8(7) . .
C9 N2 C13 116.4(6) . .
C1 C2 C3 121.6(4) . .
C1 C2 H2 119.2 . .
C3 C2 H2 119.2 . .
O3B O3A C8A 102(2) . .
O3B O3A C8B 132(2) . .
C8A O3A C8B 30.0(13) . .
O3B O3A O4B 156(2) . .
C8A O3A O4B 54.4(13) . .
C8B O3A O4B 24.4(9) . .
O3B O3A H2A 153.6 . .
C8A O3A H2A 92.5 . .
C8B O3A H2A 65.7 . .
O4B O3A H2A 46.2 . .
O3A O3B C8A 40.1(15) . .
O3A O3B C8B 30.2(15) . .
C8A O3B C8B 10.0(10) . .
C4 C3 C2 118.1(4) . .
C4 C3 C3 121.2(3) . 6
C2 C3 C3 120.8(3) . 6
O4B O4A C8B 24.1(19) . .
O4B O4A C8A 21(2) . .
C8B O4A C8A 7.7(11) . .
C8B O4B O4A 128(4) . .
C8B O4B C8A 22.6(18) . .
O4A O4B C8A 147(3) . .
C8B O4B O3A 53.7(17) . .
O4A O4B O3A 157(3) . .
C8A O4B O3A 31.1(9) . .
C8B O4B H2A 86.0 . .
O4A O4B H2A 119.3 . .
C8A O4B H2A 66.4 . .
O3A O4B H2A 40.1 . .
C5 C4 C3 121.2(4) . .
C5 C4 H4 119.4 . .
C3 C4 H4 119.4 . .
C4 C5 C6 119.1(4) . .
C4 C5 C7 121.9(4) . .
C6 C5 C7 119.0(5) . .
C1 C6 C5 120.9(5) . .
C1 C6 H6 119.5 . .
C5 C6 H6 119.5 . .
O2 C7 O1 124.5(6) . .
O2 C7 C5 123.8(6) . .
O1 C7 C5 111.6(5) . .
C8B C8A O3A 115(3) . .
C8B C8A O4B 20.8(17) . .
O3A C8A O4B 94.5(18) . .
C8B C8A O3B 153(3) . .
O3A C8A O3B 37.5(12) . .
O4B C8A O3B 131.7(17) . .
C8B C8A C1 78(2) . .
O3A C8A C1 166.3(17) . .
O4B C8A C1 98.5(12) . .
O3B C8A C1 129.1(12) . .
C8B C8A O4A 13.9(19) . .
O3A C8A O4A 103.0(15) . .
O4B C8A O4A 12.1(12) . .
O3B C8A O4A 140.4(14) . .
C1 C8A O4A 90.5(9) . .
C8B C8A H2A 69.9 . .
O3A C8A H2A 49.7 . .
O4B C8A H2A 51.6 . .
O3B C8A H2A 85.3 . .
C1 C8A H2A 143.8 . .
O4A C8A H2A 56.2 . .
O4B C8B C8A 137(3) . .
O4B C8B O3A 102(2) . .
C8A C8B O3A 34.7(17) . .
O4B C8B O4A 28(2) . .
C8A C8B O4A 158(3) . .
O3A C8B O4A 125.5(14) . .
O4B C8B C1 146(3) . .
C8A C8B C1 76(2) . .
O3A C8B C1 110.9(12) . .
O4A C8B C1 123.0(12) . .
O4B C8B O3B 119(2) . .
C8A C8B O3B 17.5(17) . .
O3A C8B O3B 17.4(8) . .
O4A C8B O3B 142.8(13) . .
C1 C8B O3B 93.4(9) . .
O4B C8B H2A 62.8 . .
C8A C8B H2A 78.3 . .
O3A C8B H2A 46.5 . .
O4A C8B H2A 80.3 . .
C1 C8B H2A 149.5 . .
O3B C8B H2A 62.8 . .
N2 C9 C10 123.8(8) . .
N2 C9 H9 118.1 . .
C10 C9 H9 118.1 . .
C11 C10 C9 120.4(8) . .
C11 C10 H10 119.8 . .
C9 C10 H10 119.8 . .
C10 C11 C12 118.4(6) . .
C10 C11 C14B 118.3(9) . 3
C12 C11 C14B 117.6(9) . 3
C10 C11 C14A 117.8(12) . .
C12 C11 C14A 120.4(13) . .
C14B C11 C14A 42.2(7) 3 .
C11 C12 C13 117.0(7) . .
C11 C12 H12 121.5 . .
C13 C12 H12 121.5 . .
N2 C13 C12 124.0(7) . .
N2 C13 H13 118.0 . .
C12 C13 H13 118.0 . .
C14A C14A C14B 82.2(19) 3 3
C14A C14A C14B 57.2(8) 3 .
C14B C14A C14B 33.1(9) 3 .
C14A C14A C11 126(4) 3 .
C14B C14A C11 66.7(12) 3 .
C14B C14A C11 99.6(12) . .
C14B C14B C14A 88.9(9) 3 3
C14B C14B C14A 58.0(9) 3 .
C14A C14B C14A 41(2) 3 .
C14B C14B C11 158.6(8) 3 3
C14A C14B C11 71.1(13) 3 3
C14A C14B C11 100.8(11) . 3
N1 C15 C16 125.3(7) . .
N1 C15 H15 117.4 . .
C16 C15 H15 117.4 . .
C17 C16 C15 119.1(7) . .
C17 C16 H16 120.4 . .
C15 C16 H16 120.4 . .
C16 C17 C18 116.7(7) . .
C16 C17 C20 123.6(8) . .
C18 C17 C20 119.6(8) . .
C17 C18 C19 119.5(7) . .
C17 C18 H18 120.3 . .
C19 C18 H18 120.3 . .
N1 C19 C18 122.6(7) . .
N1 C19 H19 118.7 . .
C18 C19 H19 118.7 . .
C20 C20 C17 122.2(15) 4_558 .
C20 C20 H20A 106.8 4_558 .
C17 C20 H20A 106.8 . .
C20 C20 H20B 106.8 4_558 .
C17 C20 H20B 106.8 . .
H20A C20 H20B 106.6 . .

loop_
_geom_bond_atom_site_label_1
_geom_bond_atom_site_label_2
_geom_bond_distance
_geom_bond_site_symmetry_2
O1 C7 1.305(7) .
O1 H1 0.8600 .
N1 C15 1.254(8) .
N1 C19 1.287(8) .
C1 C2 1.373(7) .
C1 C6 1.373(8) .
C1 C8B 1.564(14) .
C1 C8A 1.553(18) .
O2 C7 1.187(7) .
N2 C9 1.284(11) .
N2 C13 1.294(9) .
C2 C3 1.394(5) .
C2 H2 0.9500 .
O3A O3B 0.750(13) .
O3A C8A 0.794(19) .
O3A C8B 1.260(16) .
O3A O4B 1.530(15) .
O3A H2A 0.9884 .
O3B C8A 1.204(15) .
O3B C8B 1.851(19) .
C3 C4 1.389(5) .
C3 C3 1.479(8) 6
O4A O4B 0.738(14) .
O4A C8B 1.244(16) .
O4A C8A 1.909(15) .
O4B C8B 0.645(19) .
O4B C8A 1.247(15) .
O4B H2A 1.1068 .
C4 C5 1.377(6) .
C4 H4 0.9500 .
C5 C6 1.391(7) .
C5 C7 1.486(8) .
C6 H6 0.9500 .
C8A C8B 0.697(19) .
C8A H2A 1.2948 .
C8B H2A 1.2413 .
C9 C10 1.343(10) .
C9 H9 0.9500 .
C10 C11 1.327(9) .
C10 H10 0.9500 .
C11 C12 1.343(9) .
C11 C14B 1.644(13) 3
C11 C14A 1.693(19) .
C12 C13 1.392(9) .
C12 H12 0.9500 .
C13 H13 0.9500 .
C14A C14A 0.93(4) 3
C14A C14B 1.20(2) 3
C14A C14B 1.417(19) .
C14B C14B 0.775(16) 3
C14B C14A 1.20(2) 3
C14B C11 1.644(13) 3
C15 C16 1.388(10) .
C15 H15 0.9500 .
C16 C17 1.317(10) .
C16 H16 0.9500 .
C17 C18 1.347(10) .
C17 C20 1.554(10) .
C18 C19 1.399(9) .
C18 H18 0.9500 .
C19 H19 0.9500 .
C20 C20 1.166(19) 4_558
C20 H20A 0.9900 .
C20 H20B 0.9900 .

loop_
_geom_hbond_atom_site_label_D
_geom_hbond_atom_site_label_H
_geom_hbond_atom_site_label_A
_geom_hbond_distance_DH
_geom_hbond_distance_HA
_geom_hbond_distance_DA
_geom_hbond_angle_DHA
_geom_hbond_site_symmetry_A
O1 H1 N1 0.86 1.77 2.621(6) 172.4 .
O3A H2A N2 0.99 2.07 2.690(12) 118.9 .
O4B H2A N2 1.11 2.07 2.728(14) 115.0 .

loop_
_geom_torsion_atom_site_label_1
_geom_torsion_atom_site_label_2
_geom_torsion_atom_site_label_3
_geom_torsion_atom_site_label_4
_geom_torsion
_geom_torsion_site_symmetry_1
_geom_torsion_site_symmetry_2
_geom_torsion_site_symmetry_3
_geom_torsion_site_symmetry_4
C6 C1 C2 C3 -1.0(8) . . . .
C8B C1 C2 C3 180.0(10) . . . .
C8A C1 C2 C3 -179.8(10) . . . .
C8B O3A O3B C8A 3(3) . . . .
O4B O3A O3B C8A 12(7) . . . .
C8A O3A O3B C8B -3(3) . . . .
O4B O3A O3B C8B 9(6) . . . .
C1 C2 C3 C4 -0.1(7) . . . .
C1 C2 C3 C3 -179.7(5) . . . 6
C8A O4A O4B C8B -18(4) . . . .
C8B O4A O4B C8A 18(4) . . . .
C8B O4A O4B O3A 85(9) . . . .
C8A O4A O4B O3A 67(8) . . . .
O3B O3A O4B C8B -17(10) . . . .
C8A O3A O4B C8B -2(4) . . . .
O3B O3A O4B O4A -120(10) . . . .
C8A O3A O4B O4A -105(7) . . . .
C8B O3A O4B O4A -103(8) . . . .
O3B O3A O4B C8A -15(8) . . . .
C8B O3A O4B C8A 2(4) . . . .
C2 C3 C4 C5 0.9(6) . . . .
C3 C3 C4 C5 -179.5(5) 6 . . .
C3 C4 C5 C6 -0.6(7) . . . .
C3 C4 C5 C7 -177.8(4) . . . .
C2 C1 C6 C5 1.3(8) . . . .
C8B C1 C6 C5 -179.9(12) . . . .
C8A C1 C6 C5 -179.6(7) . . . .
C4 C5 C6 C1 -0.5(8) . . . .
C7 C5 C6 C1 176.7(5) . . . .
C4 C5 C7 O2 -171.9(6) . . . .
C6 C5 C7 O2 11.0(9) . . . .
C4 C5 C7 O1 4.6(8) . . . .
C6 C5 C7 O1 -172.5(5) . . . .
O3B O3A C8A C8B 176(4) . . . .
O4B O3A C8A C8B 2(4) . . . .
O3B O3A C8A O4B 174(3) . . . .
C8B O3A C8A O4B -2(4) . . . .
C8B O3A C8A O3B -176(4) . . . .
O4B O3A C8A O3B -174(3) . . . .
O3B O3A C8A C1 13(13) . . . .
C8B O3A C8A C1 -163(14) . . . .
O4B O3A C8A C1 -161(11) . . . .
O3B O3A C8A O4A -177(3) . . . .
C8B O3A C8A O4A 7(3) . . . .
O4B O3A C8A O4A 8.7(14) . . . .
O4A O4B C8A C8B -40(8) . . . .
O3A O4B C8A C8B -175(9) . . . .
C8B O4B C8A O3A 175(9) . . . .
O4A O4B C8A O3A 135(5) . . . .
C8B O4B C8A O3B -180(100) . . . .
O4A O4B C8A O3B 140(5) . . . .
O3A O4B C8A O3B 5(3) . . . .
C8B O4B C8A C1 -9(8) . . . .
O4A O4B C8A C1 -49(5) . . . .
O3A O4B C8A C1 176(3) . . . .
C8B O4B C8A O4A 40(8) . . . .
O3A O4B C8A O4A -135(5) . . . .
O3A O3B C8A C8B -8(8) . . . .
C8B O3B C8A O3A 8(8) . . . .
O3A O3B C8A O4B -8(5) . . . .
C8B O3B C8A O4B 0(7) . . . .
O3A O3B C8A C1 -176(4) . . . .
C8B O3B C8A C1 -168(9) . . . .
O3A O3B C8A O4A 4(5) . . . .
C8B O3B C8A O4A 12(6) . . . .
C2 C1 C8A C8B 0(3) . . . .
C6 C1 C8A C8B -179(3) . . . .
C2 C1 C8A O3A 164(10) . . . .
C6 C1 C8A O3A -15(11) . . . .
C8B C1 C8A O3A 165(13) . . . .
C2 C1 C8A O4B 2.9(17) . . . .
C6 C1 C8A O4B -176.1(11) . . . .
C8B C1 C8A O4B 3(3) . . . .
C2 C1 C8A O3B 173.9(17) . . . .
C6 C1 C8A O3B -5(2) . . . .
C8B C1 C8A O3B 174(4) . . . .
C2 C1 C8A O4A -6.3(15) . . . .
C6 C1 C8A O4A 174.8(9) . . . .
C8B C1 C8A O4A -6(3) . . . .
O4A O4B C8B C8A 154(6) . . . .
O3A O4B C8B C8A 3(6) . . . .
O4A O4B C8B O3A 151(4) . . . .
C8A O4B C8B O3A -3(6) . . . .
C8A O4B C8B O4A -154(6) . . . .
O3A O4B C8B O4A -151(4) . . . .
O4A O4B C8B C1 -43(10) . . . .
C8A O4B C8B C1 164(13) . . . .
O3A O4B C8B C1 167(8) . . . .
O4A O4B C8B O3B 154(4) . . . .
C8A O4B C8B O3B 0(5) . . . .
O3A O4B C8B O3B 3.1(18) . . . .
O3A C8A C8B O4B -5(10) . . . .
O3B C8A C8B O4B 0(14) . . . .
C1 C8A C8B O4B 171(8) . . . .
O4A C8A C8B O4B -34(6) . . . .
O4B C8A C8B O3A 5(10) . . . .
O3B C8A C8B O3A 5(6) . . . .
C1 C8A C8B O3A 176(3) . . . .
O4A C8A C8B O3A -29(13) . . . .
O3A C8A C8B O4A 29(13) . . . .
O4B C8A C8B O4A 34(6) . . . .
O3B C8A C8B O4A 35(17) . . . .
C1 C8A C8B O4A -155(10) . . . .
O3A C8A C8B C1 -176(3) . . . .
O4B C8A C8B C1 -171(8) . . . .
O3B C8A C8B C1 -171(7) . . . .
O4A C8A C8B C1 155(10) . . . .
O3A C8A C8B O3B -5(6) . . . .
O4B C8A C8B O3B 0(14) . . . .
C1 C8A C8B O3B 171(7) . . . .
O4A C8A C8B O3B -35(17) . . . .
O3B O3A C8B O4B 171(5) . . . .
C8A O3A C8B O4B 176(7) . . . .
O3B O3A C8B C8A -6(6) . . . .
O4B O3A C8B C8A -176(7) . . . .
O3B O3A C8B O4A -173(5) . . . .
C8A O3A C8B O4A -167(6) . . . .
O4B O3A C8B O4A 16(3) . . . .
O3B O3A C8B C1 -1(6) . . . .
C8A O3A C8B C1 4(3) . . . .
O4B O3A C8B C1 -172(5) . . . .
C8A O3A C8B O3B 6(6) . . . .
O4B O3A C8B O3B -171(5) . . . .
C8A O4A C8B O4B 56(10) . . . .
O4B O4A C8B C8A -56(10) . . . .
O4B O4A C8B O3A -36(5) . . . .
C8A O4A C8B O3A 20(9) . . . .
O4B O4A C8B C1 153(6) . . . .
C8A O4A C8B C1 -151(12) . . . .
O4B O4A C8B O3B -40(6) . . . .
C8A O4A C8B O3B 16(8) . . . .
C2 C1 C8B O4B 11(7) . . . .
C6 C1 C8B O4B -168(6) . . . .
C8A C1 C8B O4B -169(9) . . . .
C2 C1 C8B C8A 180(3) . . . .
C6 C1 C8B C8A 1(4) . . . .
C2 C1 C8B O3A 177.2(15) . . . .
C6 C1 C8B O3A -2(2) . . . .
C8A C1 C8B O3A -2(2) . . . .
C2 C1 C8B O4A -11(3) . . . .
C6 C1 C8B O4A 170.0(18) . . . .
C8A C1 C8B O4A 169(5) . . . .
C2 C1 C8B O3B 176.8(9) . . . .
C6 C1 C8B O3B -2.1(18) . . . .
C8A C1 C8B O3B -3(2) . . . .
O3A O3B C8B O4B -10(6) . . . .
C8A O3B C8B O4B -180(100) . . . .
O3A O3B C8B C8A 170(11) . . . .
C8A O3B C8B O3A -170(11) . . . .
O3A O3B C8B O4A 10(6) . . . .
C8A O3B C8B O4A -160(10) . . . .
O3A O3B C8B C1 179(5) . . . .
C8A O3B C8B C1 9(7) . . . .
C13 N2 C9 C10 2.6(16) . . . .
N2 C9 C10 C11 -2.1(18) . . . .
C9 C10 C11 C12 -0.2(16) . . . .
C9 C10 C11 C14B -153.1(13) . . . 3
C9 C10 C11 C14A 158.8(12) . . . .
C10 C11 C12 C13 1.7(14) . . . .
C14B C11 C12 C13 154.8(11) 3 . . .
C14A C11 C12 C13 -156.7(11) . . . .
C9 N2 C13 C12 -0.9(14) . . . .
C11 C12 C13 N2 -1.2(13) . . . .
C10 C11 C14A C14A 163(2) . . . 3
C12 C11 C14A C14A -39(2) . . . 3
C14B C11 C14A C14A 60.4(14) 3 . . 3
C10 C11 C14A C14B 102.5(18) . . . 3
C12 C11 C14A C14B -98.9(19) . . . 3
C10 C11 C14A C14B 106.7(18) . . . .
C12 C11 C14A C14B -94.7(16) . . . .
C14B C11 C14A C14B 4.2(16) 3 . . .
C14A C14A C14B C14B -134(6) 3 . . 3
C11 C14A C14B C14B -7(3) . . . 3
C14B C14A C14B C14A 134(6) 3 . . 3
C11 C14A C14B C14A 127(5) . . . 3
C14A C14A C14B C11 43(4) 3 . . 3
C14B C14A C14B C11 177(4) 3 . . 3
C11 C14A C14B C11 170.0(15) . . . 3
C19 N1 C15 C16 0.4(16) . . . .
N1 C15 C16 C17 -3.8(19) . . . .
C15 C16 C17 C18 6.1(16) . . . .
C15 C16 C17 C20 -176.3(11) . . . .
C16 C17 C18 C19 -5.5(15) . . . .
C20 C17 C18 C19 176.8(10) . . . .
C15 N1 C19 C18 0.3(13) . . . .
C17 C18 C19 N1 2.3(15) . . . .
C16 C17 C20 C20 -47.0(13) . . . 4_558
C18 C17 C20 C20 130.5(8) . . . 4_558

loop_
_platon_squeeze_void_nr
_platon_squeeze_void_average_x
_platon_squeeze_void_average_y
_platon_squeeze_void_average_z
_platon_squeeze_void_volume
_platon_squeeze_void_count_electrons
_platon_squeeze_void_content
1 0.000 0.250 -0.030 285 11 ' '
2 0.500 0.250 0.011 285 11 ' '
3 0.000 0.750 0.011 285 11 ' '
4 0.500 0.750 -0.030 285 11 ' '
